data_2215807
loop_
_publ_author_name
'Kruszynski, Rafal'
'Trzesowska, Agata'
'Przybycin, Magdalena'
'Dopieralski, Mariusz'
'Dobosz, Maria'

_publ_section_title
;
 Ethyl
 (1-methyl-3-phenyl-5-thioxo-4,5-dihydro-1<i>H</i>-1,2,4-triazol-4-yl)acetate
;
_journal_coeditor_code BT2537
_journal_issue 11
_journal_name_full 'Acta Crystallographica Section E'
_journal_page_first o4371
_journal_page_last o4371
_journal_paper_doi 10.1107/S1600536807050635
_journal_volume 63
_journal_year 2007
_chemical_formula_iupac 'C13 H15 N3 O2 S'
_chemical_formula_moiety 'C13 H15 N3 O2 S'
_chemical_formula_sum 'C13 H15 N3 O2 S'
_chemical_formula_weight 277.34
_chemical_name_systematic
;
Ethyl (1-methyl-3-phenyl-5-thioxo-4,5-dihydro-1H-1,2,4-triazol-4-yl)acetate
;
_space_group_IT_number 19
_symmetry_cell_setting orthorhombic
_symmetry_space_group_name_Hall 'P 2ac 2ab'
_symmetry_space_group_name_H-M 'P 21 21 21'
_atom_sites_solution_hydrogens geom
_atom_sites_solution_primary direct
_atom_sites_solution_secondary direct
_audit_creation_method SHELXL-97
_cell_angle_alpha 90.00
_cell_angle_beta 90.00
_cell_angle_gamma 90.00
_cell_formula_units_Z 4
_cell_length_a 7.6493(8)
_cell_length_b 12.8459(10)
_cell_length_c 14.2061(11)
_cell_measurement_reflns_used 99
_cell_measurement_temperature 290(2)
_cell_measurement_theta_max 60
_cell_measurement_theta_min 5
_cell_volume 1395.9(2)
_computing_cell_refinement 'KM-4 Software (Kuma, 1993)'
_computing_data_collection 'KM-4 Software (Kuma, 1993)'
_computing_data_reduction
;
DATAPROC (Version 10.0.4; Ga\/ldecki <i>et al.</i>,  1998)
;
_computing_molecular_graphics
;
XP in SHELXTL/PC (Sheldrick, 1990b) and
ORTEP-3 for Windows (Version 1.062; Farrugia 1997)
;
_computing_publication_material
;
SHELXL97 (Sheldrick, 1997) and
PLATON (Spek, 2003)
;
_computing_structure_refinement 'SHELXL97 (Sheldrick, 1997)'
_computing_structure_solution 'SHELXS97 (Sheldrick, 1990a)'
_diffrn_ambient_temperature 290(2)
_diffrn_measured_fraction_theta_full 0.980
_diffrn_measured_fraction_theta_max 0.970
_diffrn_measurement_device_type 'Kuma KM-4'
_diffrn_measurement_method \w--2\q
_diffrn_radiation_monochromator graphite
_diffrn_radiation_source 'fine-focus sealed tube'
_diffrn_radiation_type CuK\a
_diffrn_radiation_wavelength 1.54178
_diffrn_reflns_av_R_equivalents 0.0352
_diffrn_reflns_av_sigmaI/netI 0.0268
_diffrn_reflns_limit_h_max 9
_diffrn_reflns_limit_h_min -8
_diffrn_reflns_limit_k_max 16
_diffrn_reflns_limit_k_min 0
_diffrn_reflns_limit_l_max 18
_diffrn_reflns_limit_l_min 0
_diffrn_reflns_number 3095
_diffrn_reflns_theta_full 68.00
_diffrn_reflns_theta_max 80.74
_diffrn_reflns_theta_min 4.64
_diffrn_standards_decay_% 4.74
_diffrn_standards_interval_count 100
_diffrn_standards_number 3
_exptl_absorpt_coefficient_mu 2.085
_exptl_absorpt_correction_T_max 0.6805
_exptl_absorpt_correction_T_min 0.4893
_exptl_absorpt_correction_type numerical
_exptl_absorpt_process_details '(X-RED; Stoe & Cie, 1999)'
_exptl_crystal_colour colourless
_exptl_crystal_density_diffrn 1.320
_exptl_crystal_density_method 'not measured'
_exptl_crystal_description prism
_exptl_crystal_F_000 584
_exptl_crystal_size_max 0.40
_exptl_crystal_size_mid 0.20
_exptl_crystal_size_min 0.20
_refine_diff_density_max 0.211
_refine_diff_density_min -0.255
_refine_ls_abs_structure_details 'Flack (1983), 1112 Friedel pairs'
_refine_ls_abs_structure_Flack 0.12(3)
_refine_ls_extinction_coef 0.0114(11)
_refine_ls_extinction_expression Fc^*^=kFc[1+0.001xFc^2^\l^3^/sin(2\q)]^-1/4^
_refine_ls_extinction_method 'SHELXL97 (Sheldrick, 1997)'
_refine_ls_goodness_of_fit_ref 1.045
_refine_ls_hydrogen_treatment constr
_refine_ls_matrix_type full
_refine_ls_number_parameters 176
_refine_ls_number_reflns 2887
_refine_ls_number_restraints 0
_refine_ls_restrained_S_all 1.045
_refine_ls_R_factor_all 0.0509
_refine_ls_R_factor_gt 0.0402
_refine_ls_shift/su_max 0.001
_refine_ls_shift/su_mean 0.000
_refine_ls_structure_factor_coef Fsqd
_refine_ls_weighting_details 'w=1/[\s^2^(Fo^2^)+(0.0798P)^2^+0.0731P] where P=(Fo^2^+2Fc^2^)/3'
_refine_ls_weighting_scheme calc
_refine_ls_wR_factor_gt 0.1130
_refine_ls_wR_factor_ref 0.1202
_reflns_number_gt 2386
_reflns_number_total 2887
_reflns_threshold_expression I>2\s(I)
_cod_data_source_file bt2537.cif
_cod_data_source_block I
_cod_database_code 2215807
_cod_database_fobs_code 2215807

loop_
_symmetry_equiv_pos_as_xyz
'x, y, z'
'-x+1/2, -y, z+1/2'
'-x, y+1/2, -z+1/2'
'x+1/2, -y+1/2, -z'

loop_
_atom_site_type_symbol
_atom_site_label
_atom_site_fract_x
_atom_site_fract_y
_atom_site_fract_z
_atom_site_U_iso_or_equiv
_atom_site_adp_type
_atom_site_calc_flag
_atom_site_refinement_flags
_atom_site_occupancy
N N1 0.8202(2) 0.79745(12) 0.41689(13) 0.0570(4) Uani d . 1
N N2 0.8363(3) 0.74693(13) 0.33226(13) 0.0591(4) Uani d . 1
C C1 0.8901(3) 0.64742(15) 0.34141(16) 0.0578(5) Uani d . 1
S S1 0.92489(10) 0.55811(4) 0.25886(5) 0.0790(2) Uani d . 1
N N3 0.9083(2) 0.63576(11) 0.43724(12) 0.0526(4) Uani d . 1
C C2 0.8658(3) 0.72900(13) 0.47946(16) 0.0521(4) Uani d . 1
C C3 0.8649(3) 0.74947(14) 0.58079(16) 0.0539(5) Uani d . 1
C C4 0.7864(4) 0.68126(19) 0.64452(17) 0.0671(6) Uani d . 1
H H4 0.7373 0.6192 0.6235 0.081 Uiso calc R 1
C C5 0.7821(4) 0.7066(2) 0.7389(2) 0.0802(7) Uani d . 1
H H5 0.7313 0.6609 0.7817 0.096 Uiso calc R 1
C C6 0.8528(4) 0.7995(2) 0.7705(2) 0.0807(7) Uani d . 1
H H6 0.8478 0.8163 0.8341 0.097 Uiso calc R 1
C C7 0.9310(4) 0.86738(19) 0.70771(19) 0.0727(6) Uani d . 1
H H7 0.9785 0.9297 0.7290 0.087 Uiso calc R 1
C C8 0.9382(3) 0.84203(15) 0.61283(17) 0.0616(5) Uani d . 1
H H8 0.9921 0.8870 0.5706 0.074 Uiso calc R 1
C C9 0.7969(4) 0.80072(19) 0.2454(2) 0.0782(7) Uani d . 1
H H9A 0.7208 0.8584 0.2583 0.117 Uiso calc R 1
H H9C 0.7405 0.7537 0.2026 0.117 Uiso calc R 1
H H9B 0.9034 0.8258 0.2178 0.117 Uiso calc R 1
C C10 0.9964(3) 0.54664(15) 0.47858(19) 0.0618(5) Uani d . 1
H H10A 1.0397 0.5667 0.5401 0.074 Uiso calc R 1
H H10B 1.0970 0.5299 0.4399 0.074 Uiso calc R 1
C C11 0.8880(3) 0.44955(15) 0.48975(16) 0.0579(5) Uani d . 1
O O1 0.9562(3) 0.36687(13) 0.5025(2) 0.1044(8) Uani d . 1
O O2 0.7171(2) 0.46454(9) 0.48593(10) 0.0537(3) Uani d . 1
C C12 0.6098(3) 0.37176(15) 0.50081(17) 0.0598(5) Uani d . 1
H H12A 0.6298 0.3440 0.5634 0.072 Uiso calc R 1
H H12B 0.6402 0.3185 0.4552 0.072 Uiso calc R 1
C C13 0.4237(4) 0.4017(2) 0.4899(3) 0.0881(9) Uani d . 1
H H13A 0.3506 0.3428 0.5032 0.132 Uiso calc R 1
H H13B 0.4034 0.4247 0.4265 0.132 Uiso calc R 1
H H13C 0.3966 0.4571 0.5328 0.132 Uiso calc R 1

loop_
_atom_site_aniso_label
_atom_site_aniso_U_11
_atom_site_aniso_U_22
_atom_site_aniso_U_33
_atom_site_aniso_U_12
_atom_site_aniso_U_13
_atom_site_aniso_U_23
N1 0.0613(11) 0.0365(7) 0.0731(11) 0.0006(6) 0.0050(8) 0.0019(7)
N2 0.0666(11) 0.0399(8) 0.0708(10) -0.0017(8) 0.0048(8) 0.0053(7)
C1 0.0555(13) 0.0393(9) 0.0785(12) -0.0046(8) 0.0038(10) 0.0006(8)
S1 0.0924(5) 0.0536(3) 0.0909(4) -0.0013(3) 0.0131(4) -0.0149(3)
N3 0.0492(9) 0.0319(7) 0.0767(10) -0.0004(6) 0.0013(8) 0.0021(6)
C2 0.0477(10) 0.0337(8) 0.0748(12) -0.0017(7) 0.0019(9) 0.0028(7)
C3 0.0491(10) 0.0380(8) 0.0746(12) -0.0004(7) -0.0013(9) 0.0028(8)
C4 0.0678(14) 0.0546(11) 0.0789(14) -0.0177(11) -0.0024(11) 0.0063(10)
C5 0.0914(19) 0.0750(15) 0.0743(15) -0.0184(14) 0.0008(15) 0.0112(12)
C6 0.094(2) 0.0781(16) 0.0697(14) -0.0080(15) -0.0040(13) -0.0019(12)
C7 0.0771(16) 0.0537(11) 0.0872(16) -0.0054(11) -0.0106(12) -0.0093(11)
C8 0.0603(13) 0.0396(9) 0.0850(14) -0.0014(8) -0.0005(11) 0.0004(9)
C9 0.1017(19) 0.0573(12) 0.0755(14) -0.0040(12) 0.0010(16) 0.0159(11)
C10 0.0517(12) 0.0387(9) 0.0950(16) 0.0038(8) -0.0103(10) 0.0011(10)
C11 0.0544(13) 0.0369(8) 0.0825(13) 0.0048(8) -0.0091(10) 0.0064(8)
O1 0.0733(12) 0.0404(8) 0.200(3) 0.0123(8) -0.0145(14) 0.0236(11)
O2 0.0547(8) 0.0332(6) 0.0732(8) -0.0004(5) -0.0051(7) 0.0067(5)
C12 0.0671(14) 0.0365(8) 0.0759(13) -0.0059(9) 0.0022(10) 0.0089(8)
C13 0.0627(16) 0.0563(13) 0.145(3) -0.0130(11) -0.0068(17) 0.0213(15)

loop_
_atom_type_symbol
_atom_type_description
_atom_type_scat_dispersion_real
_atom_type_scat_dispersion_imag
_atom_type_scat_source
C C 0.0181 0.0091 'International Tables Vol C Tables 4.2.6.8 and 6.1.1.4'
H H 0.0000 0.0000 'International Tables Vol C Tables 4.2.6.8 and 6.1.1.4'
N N 0.0311 0.0180 'International Tables Vol C Tables 4.2.6.8 and 6.1.1.4'
O O 0.0492 0.0322 'International Tables Vol C Tables 4.2.6.8 and 6.1.1.4'
S S 0.3331 0.5567 'International Tables Vol C Tables 4.2.6.8 and 6.1.1.4'

loop_
_geom_angle_atom_site_label_1
_geom_angle_atom_site_label_2
_geom_angle_atom_site_label_3
_geom_angle
_geom_angle_publ_flag
C2 N1 N2 104.81(16) no
C1 N2 N1 113.02(18) no
C1 N2 C9 126.8(2) no
N1 N2 C9 120.20(18) no
N2 C1 N3 103.25(18) no
N2 C1 S1 129.41(18) no
N3 C1 S1 127.34(15) no
C1 N3 C2 108.18(16) no
C1 N3 C10 122.18(18) no
C2 N3 C10 128.20(19) no
N1 C2 N3 110.74(19) no
N1 C2 C3 123.40(17) no
N3 C2 C3 125.83(18) no
C8 C3 C4 119.9(2) no
C8 C3 C2 118.26(19) no
C4 C3 C2 121.83(19) no
C5 C4 C3 119.5(2) no
C5 C4 H4 120.2 no
C3 C4 H4 120.2 no
C4 C5 C6 120.5(2) no
C4 C5 H5 119.7 no
C6 C5 H5 119.7 no
C7 C6 C5 120.2(2) no
C7 C6 H6 119.9 no
C5 C6 H6 119.9 no
C6 C7 C8 119.7(2) no
C6 C7 H7 120.1 no
C8 C7 H7 120.1 no
C7 C8 C3 120.1(2) no
C7 C8 H8 119.9 no
C3 C8 H8 119.9 no
N2 C9 H9A 109.5 no
N2 C9 H9C 109.5 no
H9A C9 H9C 109.5 no
N2 C9 H9B 109.5 no
H9A C9 H9B 109.5 no
H9C C9 H9B 109.5 no
N3 C10 C11 116.10(18) no
N3 C10 H10A 108.3 no
C11 C10 H10A 108.3 no
N3 C10 H10B 108.3 no
C11 C10 H10B 108.3 no
H10A C10 H10B 107.4 no
O1 C11 O2 124.5(2) no
O1 C11 C10 120.7(2) no
O2 C11 C10 114.80(16) no
C11 O2 C12 115.50(15) no
O2 C12 C13 108.19(17) no
O2 C12 H12A 110.1 no
C13 C12 H12A 110.1 no
O2 C12 H12B 110.1 no
C13 C12 H12B 110.1 no
H12A C12 H12B 108.4 no
C12 C13 H13A 109.5 no
C12 C13 H13B 109.5 no
H13A C13 H13B 109.5 no
C12 C13 H13C 109.5 no
H13A C13 H13C 109.5 no
H13B C13 H13C 109.5 no

loop_
_geom_bond_atom_site_label_1
_geom_bond_atom_site_label_2
_geom_bond_distance
_geom_bond_publ_flag
N1 C2 1.298(3) no
N1 N2 1.372(3) no
N2 C1 1.349(2) no
N2 C9 1.445(3) no
C1 N3 1.377(3) no
C1 S1 1.662(2) no
N3 C2 1.378(2) no
N3 C10 1.452(2) no
C2 C3 1.463(3) no
C3 C8 1.391(3) no
C3 C4 1.396(3) no
C4 C5 1.381(4) no
C4 H4 0.9300 no
C5 C6 1.385(4) no
C5 H5 0.9300 no
C6 C7 1.383(4) no
C6 H6 0.9300 no
C7 C8 1.388(3) no
C7 H7 0.9300 no
C8 H8 0.9300 no
C9 H9A 0.9600 no
C9 H9C 0.9600 no
C9 H9B 0.9600 no
C10 C11 1.506(3) no
C10 H10A 0.9700 no
C10 H10B 0.9700 no
C11 O1 1.197(2) no
C11 O2 1.322(3) no
O2 C12 1.463(2) no
C12 C13 1.483(4) no
C12 H12A 0.9700 no
C12 H12B 0.9700 no
C13 H13A 0.9600 no
C13 H13B 0.9600 no
C13 H13C 0.9600 no

loop_
_geom_torsion_atom_site_label_1
_geom_torsion_atom_site_label_2
_geom_torsion_atom_site_label_3
_geom_torsion_atom_site_label_4
_geom_torsion
_geom_torsion_publ_flag
N3 C10 C11 O1 162.9(3) yes
N3 C10 C11 O2 -18.2(3) yes
C10 C11 O2 C12 -177.40(19) yes
C11 O2 C12 C13 -177.5(2) yes

loop_
_cod_related_entry_id
_cod_related_entry_database
_cod_related_entry_code
1 ChemSpider 21121350
